data_7019347
loop_
_publ_author_name
'Pei, Wen-Bo'
'Wu, Jian-Sheng'
'Ren, Xiao-Ming'
'Tian, Zheng-Fang'
'Xie, Jingli'

_publ_section_title
;
 Observation of divergent isotope effects as well as metal ion-modulated
 T(C) and spin-canting nature in isostructural supramolecular magnets.
;
_journal_issue 25
_journal_name_full 'Dalton transactions (Cambridge, England : 2003)'
_journal_page_first 7609
_journal_page_last 7619
_journal_paper_doi 10.1039/c2dt30215b
_journal_volume 41
_journal_year 2012
_chemical_formula_moiety 'C8 N4 Ni S4, C5 H6 D N2'
_chemical_formula_sum 'C13 H6 D N6 Ni S4'
_chemical_formula_weight 435.22
_chemical_name_systematic
;
?
;
_space_group_IT_number 15
_symmetry_cell_setting monoclinic
_symmetry_space_group_name_Hall '-C 2yc'
_symmetry_space_group_name_H-M 'C 1 2/c 1'
_atom_sites_solution_hydrogens geom
_atom_sites_solution_primary direct
_atom_sites_solution_secondary difmap
_audit_creation_method SHELXL-97
_cell_angle_alpha 90.00
_cell_angle_beta 93.780(2)
_cell_angle_gamma 90.00
_cell_formula_units_Z 8
_cell_length_a 41.406(5)
_cell_length_b 6.4709(8)
_cell_length_c 12.9791(16)
_cell_measurement_reflns_used 3724
_cell_measurement_temperature 296(2)
_cell_measurement_theta_max 25.00
_cell_measurement_theta_min 1.97
_cell_volume 3470.0(7)
_computing_structure_refinement 'SHELXL-97 (Sheldrick, 1997)'
_computing_structure_solution 'SHELXS-97 (Sheldrick, 1990)'
_diffrn_ambient_temperature 296(2)
_diffrn_measured_fraction_theta_full 0.964
_diffrn_measured_fraction_theta_max 0.964
_diffrn_measurement_device_type 'CCD area detector'
_diffrn_measurement_method 'phi and omega scans'
_diffrn_radiation_monochromator graphite
_diffrn_radiation_source 'fine-focus sealed tube'
_diffrn_radiation_type MoK\a
_diffrn_radiation_wavelength 0.71073
_diffrn_reflns_av_R_equivalents 0.0353
_diffrn_reflns_av_sigmaI/netI 0.0378
_diffrn_reflns_limit_h_max 40
_diffrn_reflns_limit_h_min -48
_diffrn_reflns_limit_k_max 7
_diffrn_reflns_limit_k_min -7
_diffrn_reflns_limit_l_max 8
_diffrn_reflns_limit_l_min -15
_diffrn_reflns_number 7794
_diffrn_reflns_theta_full 25.00
_diffrn_reflns_theta_max 25.00
_diffrn_reflns_theta_min 1.97
_exptl_absorpt_coefficient_mu 1.607
_exptl_absorpt_correction_T_max 0.852
_exptl_absorpt_correction_T_min 0.825
_exptl_absorpt_correction_type multi-scan
_exptl_absorpt_process_details 'SADABS, Bruker(2000)'
_exptl_crystal_colour brown
_exptl_crystal_density_diffrn 1.666
_exptl_crystal_density_method 'not measured'
_exptl_crystal_description needle-like
_exptl_crystal_F_000 1752
_exptl_crystal_size_max 0.2
_exptl_crystal_size_mid 0.1
_exptl_crystal_size_min 0.1
_refine_diff_density_max 0.299
_refine_diff_density_min -0.582
_refine_diff_density_rms 0.107
_refine_ls_extinction_method none
_refine_ls_goodness_of_fit_ref 1.077
_refine_ls_hydrogen_treatment mixed
_refine_ls_matrix_type full
_refine_ls_number_parameters 220
_refine_ls_number_reflns 2945
_refine_ls_number_restraints 0
_refine_ls_restrained_S_all 1.077
_refine_ls_R_factor_all 0.0387
_refine_ls_R_factor_gt 0.0332
_refine_ls_shift/su_max 0.000
_refine_ls_shift/su_mean 0.000
_refine_ls_structure_factor_coef Fsqd
_refine_ls_weighting_details 'calc w=1/[\s^2^(Fo^2^)+(0.0527P)^2^+0.1578P] where P=(Fo^2^+2Fc^2^)/3'
_refine_ls_weighting_scheme calc
_refine_ls_wR_factor_gt 0.0846
_refine_ls_wR_factor_ref 0.0873
_reflns_number_gt 2588
_reflns_number_total 2945
_reflns_threshold_expression >2sigma(I)
_cod_data_source_file c2dt30215b.txt
_cod_data_source_block 786197
_cod_original_sg_symbol_H-M C2/c
_cod_database_code 7019347

loop_
_symmetry_equiv_pos_as_xyz
'x, y, z'
'-x, y, -z+1/2'
'x+1/2, y+1/2, z'
'-x+1/2, y+1/2, -z+1/2'
'-x, -y, -z'
'x, -y, z-1/2'
'-x+1/2, -y+1/2, -z'
'x+1/2, -y+1/2, z-1/2'

loop_
_atom_site_label
_atom_site_type_symbol
_atom_site_fract_x
_atom_site_fract_y
_atom_site_fract_z
_atom_site_U_iso_or_equiv
_atom_site_adp_type
_atom_site_occupancy
_atom_site_symmetry_multiplicity
_atom_site_calc_flag
_atom_site_refinement_flags
Ni1 Ni 0.2500 0.2500 0.5000 0.03668(15) Uani 1 2 d S
Ni2 Ni 0.0000 0.5000 0.5000 0.04276(15) Uani 1 2 d S
S1 S 0.275704(17) -0.02254(9) 0.45826(6) 0.04767(19) Uani 1 1 d .
S2 S 0.264433(16) 0.41856(9) 0.36782(5) 0.04603(19) Uani 1 1 d .
S3 S -0.011627(18) 0.73408(10) 0.38636(5) 0.0494(2) Uani 1 1 d .
S4 S 0.030529(19) 0.36432(11) 0.39046(5) 0.0544(2) Uani 1 1 d .
C2 C 0.29276(6) 0.0501(3) 0.34699(19) 0.0385(5) Uani 1 1 d .
C1 C 0.31308(7) -0.0958(4) 0.2987(2) 0.0470(6) Uani 1 1 d .
C3 C 0.28768(6) 0.2432(3) 0.30674(19) 0.0388(6) Uani 1 1 d .
C4 C 0.30267(7) 0.3062(4) 0.2149(2) 0.0466(6) Uani 1 1 d .
C6 C -0.03783(6) 0.8915(4) 0.4468(2) 0.0424(6) Uani 1 1 d .
C5 C -0.05147(6) 1.0660(4) 0.3913(2) 0.0486(6) Uani 1 1 d .
C8 C 0.04595(6) 0.1516(4) 0.4557(2) 0.0428(6) Uani 1 1 d .
C7 C 0.06810(7) 0.0189(4) 0.4054(2) 0.0478(6) Uani 1 1 d .
C9 C 0.14729(6) 0.9197(4) 0.0392(2) 0.0505(7) Uani 1 1 d .
H9A H 0.15771(6) 1.0471(4) 0.0405(2) 0.061 Uiso 1 1 d R
C10 C 0.13020(6) 0.8638(4) 0.1193(2) 0.0444(6) Uani 1 1 d .
H10A H 0.12880(6) 0.9526(4) 0.1752(2) 0.053 Uiso 1 1 d R
C11 C 0.11436(6) 0.6701(4) 0.1186(2) 0.0411(6) Uani 1 1 d .
C12 C 0.11761(7) 0.5431(4) 0.0314(2) 0.0504(7) Uani 1 1 d .
H12A H 0.10772(7) 0.4140(4) 0.0276(2) 0.060 Uiso 1 1 d R
C13 C 0.13504(7) 0.6089(5) -0.0463(2) 0.0566(7) Uani 1 1 d .
H13A H 0.13705(7) 0.5244(5) -0.1035(2) 0.068 Uiso 1 1 d R
N1 N 0.32981(7) -0.2084(4) 0.2601(2) 0.0635(7) Uani 1 1 d .
N2 N 0.31520(7) 0.3560(4) 0.1439(2) 0.0677(7) Uani 1 1 d .
N3 N -0.06317(7) 1.2030(4) 0.3492(2) 0.0651(7) Uani 1 1 d .
N4 N 0.08564(7) -0.0880(4) 0.3678(2) 0.0661(7) Uani 1 1 d .
N5 N 0.14957(6) 0.7949(4) -0.04249(18) 0.0533(6) Uani 1 1 d .
D5A D 0.1605 0.8344 -0.0931 0.064 Uiso 1 1 d R
N6 N 0.09744(5) 0.6094(3) 0.19606(17) 0.0521(6) Uani 1 1 d .
H6A H 0.08815(5) 0.4905(3) 0.19398(17) 0.062 Uiso 1 1 d R
H6B H 0.09573(5) 0.6889(3) 0.24853(17) 0.062 Uiso 1 1 d R

loop_
_atom_site_aniso_label
_atom_site_aniso_U_11
_atom_site_aniso_U_22
_atom_site_aniso_U_33
_atom_site_aniso_U_23
_atom_site_aniso_U_13
_atom_site_aniso_U_12
Ni1 0.0382(3) 0.0350(2) 0.0378(3) 0.00218(17) 0.0096(2) 0.00171(16)
Ni2 0.0453(3) 0.0476(3) 0.0366(3) -0.00721(19) 0.0111(2) 0.00696(19)
S1 0.0589(4) 0.0372(3) 0.0494(4) 0.0073(3) 0.0222(3) 0.0068(3)
S2 0.0562(4) 0.0395(3) 0.0439(4) 0.0073(3) 0.0155(3) 0.0070(3)
S3 0.0561(4) 0.0551(4) 0.0389(4) -0.0032(3) 0.0168(3) 0.0097(3)
S4 0.0646(5) 0.0617(4) 0.0389(4) -0.0002(3) 0.0181(3) 0.0197(3)
C2 0.0398(13) 0.0392(12) 0.0376(14) -0.0031(10) 0.0105(11) -0.0021(10)
C1 0.0587(17) 0.0392(13) 0.0445(16) 0.0008(12) 0.0139(13) -0.0030(12)
C3 0.0402(14) 0.0417(13) 0.0352(14) -0.0013(10) 0.0065(11) -0.0065(10)
C4 0.0586(17) 0.0420(13) 0.0398(15) -0.0034(12) 0.0083(14) -0.0084(12)
C6 0.0420(14) 0.0426(13) 0.0430(15) -0.0081(11) 0.0064(12) 0.0012(11)
C5 0.0504(16) 0.0503(15) 0.0464(16) -0.0071(13) 0.0131(13) 0.0004(12)
C8 0.0436(14) 0.0459(13) 0.0394(15) -0.0089(11) 0.0052(12) 0.0015(11)
C7 0.0510(16) 0.0564(15) 0.0369(15) -0.0083(12) 0.0098(13) 0.0048(12)
C9 0.0462(15) 0.0506(14) 0.0544(18) 0.0034(13) 0.0030(14) -0.0003(12)
C10 0.0449(14) 0.0465(14) 0.0416(15) -0.0038(11) 0.0025(12) 0.0029(11)
C11 0.0387(13) 0.0465(13) 0.0382(15) -0.0015(11) 0.0033(11) 0.0057(10)
C12 0.0584(17) 0.0505(14) 0.0434(17) -0.0087(12) 0.0126(14) -0.0069(12)
C13 0.0657(19) 0.0655(17) 0.0400(17) -0.0098(13) 0.0126(14) 0.0065(15)
N1 0.0815(19) 0.0519(13) 0.0605(17) -0.0048(12) 0.0313(14) 0.0080(13)
N2 0.091(2) 0.0690(16) 0.0458(15) 0.0002(13) 0.0244(14) -0.0200(14)
N3 0.0782(19) 0.0583(14) 0.0605(17) 0.0059(13) 0.0175(14) 0.0126(14)
N4 0.0718(17) 0.0732(16) 0.0546(16) -0.0155(13) 0.0154(14) 0.0198(14)
N5 0.0544(14) 0.0620(14) 0.0452(15) 0.0061(12) 0.0157(11) 0.0043(11)
N6 0.0639(15) 0.0524(13) 0.0420(14) -0.0072(10) 0.0190(12) -0.0053(11)

loop_
_atom_type_symbol
_atom_type_description
_atom_type_scat_dispersion_real
_atom_type_scat_dispersion_imag
_atom_type_scat_source
C C 0.0033 0.0016 'International Tables Vol C Tables 4.2.6.8 and 6.1.1.4'
H H 0.0000 0.0000 'International Tables Vol C Tables 4.2.6.8 and 6.1.1.4'
N N 0.0061 0.0033 'International Tables Vol C Tables 4.2.6.8 and 6.1.1.4'
S S 0.1246 0.1234 'International Tables Vol C Tables 4.2.6.8 and 6.1.1.4'
Ni Ni 0.3393 1.1124 'International Tables Vol C Tables 4.2.6.8 and 6.1.1.4'
D D 0.0000 0.0000 'International Tables Vol C Tables 4.2.6.8 and 6.1.1.4'

loop_
_geom_angle_atom_site_label_1
_geom_angle_atom_site_label_2
_geom_angle_atom_site_label_3
_geom_angle
_geom_angle_site_symmetry_1
_geom_angle_site_symmetry_3
S1 Ni1 S1 180.00(5) . 7_556
S1 Ni1 S2 92.69(3) . .
S1 Ni1 S2 87.31(3) 7_556 .
S1 Ni1 S2 87.31(3) . 7_556
S1 Ni1 S2 92.69(3) 7_556 7_556
S2 Ni1 S2 180.00(3) . 7_556
S3 Ni2 S3 180.00(4) 5_566 .
S3 Ni2 S4 92.93(3) 5_566 .
S3 Ni2 S4 87.07(3) . .
S3 Ni2 S4 87.07(3) 5_566 5_566
S3 Ni2 S4 92.93(3) . 5_566
S4 Ni2 S4 180.00(3) . 5_566
C2 S1 Ni1 103.05(8) . .
C3 S2 Ni1 103.13(8) . .
C6 S3 Ni2 102.98(9) . .
C8 S4 Ni2 102.53(9) . .
C3 C2 C1 121.0(2) . .
C3 C2 S1 120.8(2) . .
C1 C2 S1 118.24(18) . .
N1 C1 C2 178.4(3) . .
C2 C3 C4 120.8(2) . .
C2 C3 S2 120.4(2) . .
C4 C3 S2 118.78(18) . .
N2 C4 C3 178.3(3) . .
C8 C6 C5 121.0(2) 5_566 .
C8 C6 S3 120.4(2) 5_566 .
C5 C6 S3 118.5(2) . .
N3 C5 C6 177.7(3) . .
C6 C8 C7 120.1(2) 5_566 .
C6 C8 S4 121.11(19) 5_566 .
C7 C8 S4 118.7(2) . .
N4 C7 C8 178.5(3) . .
H9A C9 N5 119.43(16) . .
H9A C9 C10 119.43(16) . .
N5 C9 C10 121.1(3) . .
H10A C10 C9 119.99(16) . .
H10A C10 C11 119.99(16) . .
C9 C10 C11 120.0(2) . .
N6 C11 C12 121.3(2) . .
N6 C11 C10 121.8(2) . .
C12 C11 C10 116.9(2) . .
H12A C12 C13 120.00(17) . .
H12A C12 C11 119.99(16) . .
C13 C12 C11 120.0(3) . .
H13A C13 N5 119.50(16) . .
H13A C13 C12 119.49(17) . .
N5 C13 C12 121.0(2) . .
C9 N5 C13 120.9(2) . .
C9 N5 D5A 119.5 . .
C13 N5 D5A 119.5 . .
H6B N6 H6A 120.0 . .
H6B N6 C11 120.00(15) . .
H6A N6 C11 120.00(14) . .

loop_
_geom_bond_atom_site_label_1
_geom_bond_atom_site_label_2
_geom_bond_distance
_geom_bond_site_symmetry_2
Ni1 S1 2.1476(6) .
Ni1 S1 2.1476(6) 7_556
Ni1 S2 2.1506(7) .
Ni1 S2 2.1506(7) 7_556
Ni2 S3 2.1466(7) 5_566
Ni2 S3 2.1466(7) .
Ni2 S4 2.1511(7) .
Ni2 S4 2.1511(7) 5_566
S1 C2 1.715(3) .
S2 C3 1.716(2) .
S3 C6 1.716(2) .
S4 C8 1.717(3) .
C2 C3 1.365(3) .
C2 C1 1.436(4) .
C1 N1 1.144(3) .
C3 C4 1.439(4) .
C4 N2 1.133(3) .
C6 C8 1.359(4) 5_566
C6 C5 1.435(4) .
C5 N3 1.133(3) .
C8 C6 1.359(4) 5_566
C8 C7 1.443(4) .
C7 N4 1.136(3) .
C9 H9A 0.9300 .
C9 N5 1.341(3) .
C9 C10 1.345(4) .
C10 H10A 0.9300 .
C10 C11 1.415(4) .
C11 N6 1.323(3) .
C11 C12 1.412(4) .
C12 H12A 0.9300 .
C12 C13 1.348(4) .
C13 H13A 0.9300 .
C13 N5 1.345(4) .
N5 D5A 0.8600 .
N6 H6B 0.8600 .
N6 H6A 0.8600 .

loop_
_geom_hbond_atom_site_label_D
_geom_hbond_atom_site_label_H
_geom_hbond_atom_site_label_A
_geom_hbond_distance_DH
_geom_hbond_distance_HA
_geom_hbond_distance_DA
_geom_hbond_angle_DHA
_geom_hbond_site_symmetry_A
N5 D5A N2 0.86 2.36 3.036(3) 136.2 7_565
N5 D5A N1 0.86 2.37 3.056(3) 136.4 7
N6 H6A N3 0.86 2.18 3.027(3) 166.9 2_545
N6 H6B N4 0.86 2.18 3.030(3) 171.5 1_565
